data_7009288
loop_
_publ_author_name
'Devi, R. Nandini'
'Vidyasagar, K.'

_publ_section_title
;
 Synthesis and characterisation of novel layered compounds, Cs2MP3O10
 (M&#x2005;=&#x2005;Al or Ga), containing triphosphate
 groups&#x200A;&#x2020;
;
_journal_issue 10
_journal_name_full 'Journal of the Chemical Society, Dalton Transactions'
_journal_page_first 1605
_journal_paper_doi 10.1039/a909753h
_journal_year 2000
_chemical_formula_sum 'Cs2 Ga O10 P3'
_chemical_formula_weight 588.39
_chemical_name_systematic
; 
 ? 
;
_space_group_IT_number 14
_symmetry_cell_setting P21/a
_symmetry_space_group_name_Hall '-P 2yab'
_symmetry_space_group_name_H-M 'P 1 21/a 1'
_atom_sites_solution_hydrogens geom
_atom_sites_solution_primary direct
_atom_sites_solution_secondary difmap
_audit_creation_method SHELXL
_cell_angle_alpha 90.00
_cell_angle_beta 94.97(18)
_cell_angle_gamma 90.00
_cell_formula_units_Z 4
_cell_length_a 9.494(6)
_cell_length_b 9.016(9)
_cell_length_c 12.290(32)
_cell_measurement_reflns_used 25
_cell_measurement_temperature 293(2)
_cell_measurement_theta_max 15
_cell_measurement_theta_min 10
_cell_volume 1048(3)
_computing_cell_refinement 'CAD4 Programs'
_computing_data_collection 'CAD4 Programs'
_computing_data_reduction MoLEN
_computing_molecular_graphics ORTEP92
_computing_publication_material 'SHELXL-93 (Sheldrick, 1993)'
_computing_structure_refinement 'SHELXL-93 (Sheldrick, 1993)'
_computing_structure_solution 'SHELXS-86 (Sheldrick, 1990)'
_diffrn_ambient_temperature 293(2)
_diffrn_measurement_device 'Enraf Nonius CAD4'
_diffrn_measurement_method 2theta-omega
_diffrn_radiation_monochromator graphite
_diffrn_radiation_source 'fine-focus sealed tube'
_diffrn_radiation_type MoK\a
_diffrn_radiation_wavelength 0.71073
_diffrn_reflns_av_R_equivalents 0.0000
_diffrn_reflns_av_sigmaI/netI 0.0380
_diffrn_reflns_limit_h_max 11
_diffrn_reflns_limit_h_min -11
_diffrn_reflns_limit_k_max 10
_diffrn_reflns_limit_k_min 0
_diffrn_reflns_limit_l_max 14
_diffrn_reflns_limit_l_min 0
_diffrn_reflns_number 1838
_diffrn_reflns_theta_max 24.98
_diffrn_reflns_theta_min 2.81
_diffrn_standards_decay_% 2
_diffrn_standards_interval_time '1 hour'
_diffrn_standards_number 2
_exptl_absorpt_coefficient_mu 9.935
_exptl_absorpt_correction_T_max 0.995
_exptl_absorpt_correction_T_min 0.324
_exptl_absorpt_correction_type empirical
_exptl_crystal_colour colorless
_exptl_crystal_density_diffrn 3.729
_exptl_crystal_description platelike
_exptl_crystal_F_000 1064
_exptl_crystal_size_max 0.2
_exptl_crystal_size_mid 0.11
_exptl_crystal_size_min 0.07
_refine_diff_density_max 2.043
_refine_diff_density_min -1.691
_refine_diff_density_rms 0.364
_refine_ls_extinction_coef 0.0000(3)
_refine_ls_extinction_expression Fc^*^=kFc[1+0.001xFc^2^\l^3^/sin(2\q)]^-1/4^
_refine_ls_extinction_method SHELXL
_refine_ls_goodness_of_fit_all 1.021
_refine_ls_goodness_of_fit_obs 1.092
_refine_ls_matrix_type full
_refine_ls_number_parameters 131
_refine_ls_number_reflns 1838
_refine_ls_number_restraints 0
_refine_ls_restrained_S_all 1.021
_refine_ls_restrained_S_obs 1.092
_refine_ls_R_factor_all 0.0594
_refine_ls_R_factor_obs 0.0471
_refine_ls_shift/esd_max -0.090
_refine_ls_shift/esd_mean 0.001
_refine_ls_structure_factor_coef Fsqd
_refine_ls_weighting_details 'w=1/[\s^2^(Fo^2^)+(0.0992P)^2^+0.0000P] where P=(Fo^2^+2Fc^2^)/3'
_refine_ls_weighting_scheme calc
_refine_ls_wR_factor_all 0.1369
_refine_ls_wR_factor_obs 0.1282
_reflns_number_observed 1434
_reflns_number_total 1838
_reflns_observed_criterion >2sigma(I)
_cod_data_source_file a909753h.txt
_cod_data_source_block Cs2GaP3O10
_cod_depositor_comments
;
The following automatic conversions were performed:

'_refine_ls_weighting_scheme' value 'calc
w=1/[\s^2^(Fo^2^)+(0.0992P)^2^+0.0000P] where P=(Fo^2^+2Fc^2^)/3' was
changed to 'calc'. New tag '_refine_ls_weighting_details' was
created. The value of the new tag was set to
'w=1/[\s^2^(Fo^2^)+(0.0992P)^2^+0.0000P] where P=(Fo^2^+2Fc^2^)/3'.

Automatic conversion script
Id: cif_fix_values 3143 2015-03-26 13:38:13Z robertas 
;
_cod_original_cell_volume 1048.0(30)
_cod_database_code 7009288

loop_
_symmetry_equiv_pos_as_xyz
'x, y, z'
'-x+1/2, y+1/2, -z'
'-x, -y, -z'
'x-1/2, -y-1/2, z'

loop_
_atom_site_aniso_label
_atom_site_aniso_U_11
_atom_site_aniso_U_22
_atom_site_aniso_U_33
_atom_site_aniso_U_23
_atom_site_aniso_U_13
_atom_site_aniso_U_12
Cs1 0.0242(4) 0.0191(4) 0.0198(4) -0.0007(3) 0.0037(3) 0.0003(3)
Cs2 0.0188(4) 0.0163(4) 0.0200(4) 0.0002(3) 0.0002(3) 0.0007(2)
Ga 0.0202(6) 0.0194(7) 0.0169(7) 0.0013(5) 0.0013(5) -0.0001(5)
P1 0.0067(10) 0.0042(13) 0.0138(14) 0.0006(10) -0.0015(9) 0.0026(9)
P2 0.0098(10) 0.0096(14) 0.0030(12) -0.0017(10) -0.0001(9) -0.0003(9)
O8 0.029(4) 0.011(4) 0.011(4) 0.000(3) 0.001(3) -0.007(3)
P3 0.0069(10) 0.0087(13) 0.0138(14) -0.0016(11) 0.0003(9) 0.0002(9)
O1 0.015(3) 0.012(4) 0.006(4) -0.005(3) 0.004(3) -0.004(3)
O5 0.018(3) 0.004(4) 0.034(5) 0.000(3) 0.001(3) 0.000(3)
O4 0.012(3) 0.014(4) 0.015(4) -0.007(3) -0.005(3) 0.003(3)
O9 0.012(3) 0.011(4) 0.027(5) 0.003(3) -0.008(3) 0.003(3)
O3 0.009(3) 0.017(4) 0.002(3) 0.001(3) -0.003(3) -0.006(3)
O7 0.026(4) 0.006(4) 0.012(4) -0.007(3) -0.005(3) 0.001(3)

loop_
_atom_site_label
_atom_site_type_symbol
_atom_site_fract_x
_atom_site_fract_y
_atom_site_fract_z
_atom_site_U_iso_or_equiv
_atom_site_thermal_displace_type
_atom_site_occupancy
_atom_site_calc_flag
_atom_site_refinement_flags
_atom_site_disorder_group
Cs1 Cs 0.26056(7) 0.10344(8) 0.45971(6) 0.0209(3) Uani 1 d . .
Cs2 Cs 0.49313(6) -0.12068(8) 0.85316(6) 0.0184(3) Uani 1 d . .
Ga Ga -0.14509(12) 0.14805(15) 0.84724(10) 0.0188(4) Uani 1 d . .
P1 P 0.1794(2) 0.0819(3) 0.9508(2) 0.0084(5) Uani 1 d . .
P2 P 0.0795(2) -0.0337(3) 0.7399(2) 0.0075(5) Uani 1 d . .
O8 O 0.0572(8) 0.3368(8) 0.5734(6) 0.017(2) Uani 1 d . .
P3 P 0.5679(2) 0.2135(3) 0.6899(2) 0.0098(5) Uani 1 d . .
O1 O 0.2159(6) -0.0039(8) 1.0552(5) 0.0105(14) Uani 1 d . .
O5 O 0.1274(7) 0.1162(8) 0.6837(7) 0.019(2) Uani 1 d . .
O10 O 0.4292(6) 0.2195(7) 0.7448(5) 0.0067(13) Uiso 1 d . .
O4 O 0.1771(6) -0.0410(8) 0.8569(6) 0.014(2) Uani 1 d . .
O6 O 0.0721(6) 0.0196(8) 0.2332(6) 0.0106(14) Uiso 1 d . .
O9 O 0.3185(7) -0.1328(8) 0.2421(7) 0.017(2) Uani 1 d . .
O3 O 0.2992(6) 0.1877(8) 0.9331(5) 0.0097(15) Uani 1 d . .
O7 O -0.1188(7) 0.1630(8) 0.3266(6) 0.015(2) Uani 1 d . .
O2 O 0.4645(6) -0.3449(8) 1.0575(5) 0.0083(14) Uiso 1 d . .

loop_
_atom_type_symbol
_atom_type_description
_atom_type_scat_dispersion_real
_atom_type_scat_dispersion_imag
_atom_type_scat_source
Ga Ga 0.2307 1.6083 'International Tables Vol C Tables 4.2.6.8 and 6.1.1.4'
Cs Cs -0.3680 2.1192 'International Tables Vol C Tables 4.2.6.8 and 6.1.1.4'
P P 0.1023 0.0942 'International Tables Vol C Tables 4.2.6.8 and 6.1.1.4'
O O 0.0080 0.0060 'International Tables Vol C Tables 4.2.6.8 and 6.1.1.4'

loop_
_geom_angle_atom_site_label_1
_geom_angle_atom_site_label_2
_geom_angle_atom_site_label_3
_geom_angle
_geom_angle_site_symmetry_1
_geom_angle_site_symmetry_3
_geom_angle_publ_flag
O7 Cs1 O8 103.8(2) 4_665 2_546 ?
O7 Cs1 O8 75.1(2) 4_665 4_665 ?
O8 Cs1 O8 71.8(2) 2_546 4_665 ?
O7 Cs1 O5 131.7(2) 4_665 . ?
O8 Cs1 O5 115.4(2) 2_546 . ?
O8 Cs1 O5 91.0(3) 4_665 . ?
O7 Cs1 O8 92.8(2) 4_665 . ?
O8 Cs1 O8 160.82(14) 2_546 . ?
O8 Cs1 O8 104.2(2) 4_665 . ?
O5 Cs1 O8 45.4(2) . . ?
O7 Cs1 O6 84.4(2) 4_665 . ?
O8 Cs1 O6 88.8(2) 2_546 . ?
O8 Cs1 O6 147.0(2) 4_665 . ?
O5 Cs1 O6 121.7(2) . . ?
O8 Cs1 O6 102.4(2) . . ?
O7 Cs1 O9 85.2(2) 4_665 . ?
O8 Cs1 O9 44.0(2) 2_546 . ?
O8 Cs1 O9 104.8(2) 4_665 . ?
O5 Cs1 O9 142.8(2) . . ?
O8 Cs1 O9 149.4(2) . . ?
O6 Cs1 O9 47.0(2) . . ?
O7 Cs1 P3 93.7(2) 4_665 3_656 ?
O8 Cs1 P3 21.2(2) 2_546 3_656 ?
O8 Cs1 P3 86.4(2) 4_665 3_656 ?
O5 Cs1 P3 132.0(2) . 3_656 ?
O8 Cs1 P3 168.65(13) . 3_656 ?
O6 Cs1 P3 69.1(2) . 3_656 ?
O9 Cs1 P3 22.93(13) . 3_656 ?
O7 Cs1 O7 93.3(2) 4_665 . ?
O8 Cs1 O7 125.4(2) 2_546 . ?
O8 Cs1 O7 161.8(2) 4_665 . ?
O5 Cs1 O7 86.2(2) . . ?
O8 Cs1 O7 61.7(2) . . ?
O6 Cs1 O7 41.3(2) . . ?
O9 Cs1 O7 87.9(2) . . ?
P3 Cs1 O7 108.6(2) 3_656 . ?
O7 Cs1 O10 99.1(2) 4_665 . ?
O8 Cs1 O10 98.1(2) 2_546 . ?
O8 Cs1 O10 41.6(2) 4_665 . ?
O5 Cs1 O10 50.2(2) . . ?
O8 Cs1 O10 69.5(2) . . ?
O6 Cs1 O10 171.19(14) . . ?
O9 Cs1 O10 141.0(2) . . ?
P3 Cs1 O10 118.43(13) 3_656 . ?
O7 Cs1 O10 130.1(2) . . ?
O7 Cs1 P3 109.3(2) 4_665 4_565 ?
O8 Cs1 P3 138.9(2) 2_546 4_565 ?
O8 Cs1 P3 93.8(2) 4_665 4_565 ?
O5 Cs1 P3 24.30(14) . 4_565 ?
O8 Cs1 P3 22.17(14) . 4_565 ?
O6 Cs1 P3 117.6(2) . 4_565 ?
O9 Cs1 P3 159.07(13) . 4_565 ?
P3 Cs1 P3 156.27(7) 3_656 4_565 ?
O7 Cs1 P3 76.6(2) . 4_565 ?
O10 Cs1 P3 53.64(14) . 4_565 ?
O7 Cs1 O7 171.0(2) 4_665 3_556 ?
O8 Cs1 O7 80.5(2) 2_546 3_556 ?
O8 Cs1 O7 99.1(2) 4_665 3_556 ?
O5 Cs1 O7 40.4(2) . 3_556 ?
O8 Cs1 O7 81.8(2) . 3_556 ?
O6 Cs1 O7 103.7(2) . 3_556 ?
O9 Cs1 O7 103.1(2) . 3_556 ?
P3 Cs1 O7 92.8(2) 3_656 3_556 ?
O7 Cs1 O7 90.4(2) . 3_556 ?
O10 Cs1 O7 72.3(2) . 3_556 ?
P3 Cs1 O7 63.7(2) 4_565 3_556 ?
O4 Cs2 O1 138.2(2) . 3_657 ?
O4 Cs2 O9 114.5(2) . 3_656 ?
O1 Cs2 O9 50.5(2) 3_657 3_656 ?
O4 Cs2 O3 124.2(2) . 3_657 ?
O1 Cs2 O3 46.0(2) 3_657 3_657 ?
O9 Cs2 O3 96.4(2) 3_656 3_657 ?
O4 Cs2 O7 124.3(2) . 2_546 ?
O1 Cs2 O7 95.5(2) 3_657 2_546 ?
O9 Cs2 O7 86.0(2) 3_656 2_546 ?
O3 Cs2 O7 102.0(2) 3_657 2_546 ?
O4 Cs2 O2 89.3(2) . . ?
O1 Cs2 O2 94.3(2) 3_657 . ?
O9 Cs2 O2 144.7(2) 3_656 . ?
O3 Cs2 O2 48.4(2) 3_657 . ?
O7 Cs2 O2 102.3(2) 2_546 . ?
O4 Cs2 O10 69.7(2) . . ?
O1 Cs2 O10 86.5(2) 3_657 . ?
O9 Cs2 O10 44.9(2) 3_656 . ?
O3 Cs2 O10 124.9(2) 3_657 . ?
O7 Cs2 O10 109.9(2) 2_546 . ?
O2 Cs2 O10 147.6(2) . . ?
O4 Cs2 O6 94.3(2) . 2_546 ?
O1 Cs2 O6 125.6(2) 3_657 2_546 ?
O9 Cs2 O6 130.7(2) 3_656 2_546 ?
O3 Cs2 O6 99.0(2) 3_657 2_546 ?
O7 Cs2 O6 45.1(2) 2_546 2_546 ?
O2 Cs2 O6 68.2(2) . 2_546 ?
O10 Cs2 O6 135.3(2) . 2_546 ?
O4 Cs2 O4 133.16(14) . 4_655 ?
O1 Cs2 O4 83.3(2) 3_657 4_655 ?
O9 Cs2 O4 109.5(2) 3_656 4_655 ?
O3 Cs2 O4 63.6(2) 3_657 4_655 ?
O7 Cs2 O4 43.7(2) 2_546 4_655 ?
O2 Cs2 O4 61.7(2) . 4_655 ?
O10 Cs2 O4 150.0(2) . 4_655 ?
O6 Cs2 O4 42.6(2) 2_546 4_655 ?
O4 Cs2 O3 44.0(2) . . ?
O1 Cs2 O3 94.8(2) 3_657 . ?
O9 Cs2 O3 81.9(2) 3_656 . ?
O3 Cs2 O3 102.7(2) 3_657 . ?
O7 Cs2 O3 153.5(2) 2_546 . ?
O2 Cs2 O3 101.2(2) . . ?
O10 Cs2 O3 46.6(2) . . ?
O6 Cs2 O3 138.03(15) 2_546 . ?
O4 Cs2 O3 162.4(2) 4_655 . ?
O4 Cs2 P2 118.0(2) . 4_655 ?
O1 Cs2 P2 103.43(14) 3_657 4_655 ?
O9 Cs2 P2 109.3(2) 3_656 4_655 ?
O3 Cs2 P2 90.5(2) 3_657 4_655 ?
O7 Cs2 P2 24.89(13) 2_546 4_655 ?
O2 Cs2 P2 78.1(2) . 4_655 ?
O10 Cs2 P2 133.2(2) . 4_655 ?
O6 Cs2 P2 24.91(11) 2_546 4_655 ?
O4 Cs2 P2 26.94(14) 4_655 4_655 ?
O3 Cs2 P2 161.78(11) . 4_655 ?
O4 Cs2 P3 92.9(2) . . ?
O1 Cs2 P3 72.4(2) 3_657 . ?
O9 Cs2 P3 23.38(14) 3_656 . ?
O3 Cs2 P3 117.55(15) 3_657 . ?
O7 Cs2 P3 91.2(2) 2_546 . ?
O2 Cs2 P3 162.11(13) . . ?
O10 Cs2 P3 24.31(11) . . ?
O6 Cs2 P3 129.2(2) 2_546 . ?
O4 Cs2 P3 126.29(15) 4_655 . ?
O3 Cs2 P3 68.9(2) . . ?
P2 Cs2 P3 116.04(15) 4_655 . ?
O9 Ga O10 90.9(3) 3_556 4_565 ?
O9 Ga O3 96.1(3) 3_556 4_565 ?
O10 Ga O3 90.9(3) 4_565 4_565 ?
O9 Ga O1 88.8(3) 3_556 3_557 ?
O10 Ga O1 176.2(3) 4_565 3_557 ?
O3 Ga O1 92.9(3) 4_565 3_557 ?
O9 Ga O6 88.8(3) 3_556 3_556 ?
O10 Ga O6 89.0(3) 4_565 3_556 ?
O3 Ga O6 175.0(3) 4_565 3_556 ?
O1 Ga O6 87.2(3) 3_557 3_556 ?
O9 Ga O2 177.6(3) 3_556 2_557 ?
O10 Ga O2 91.1(3) 4_565 2_557 ?
O3 Ga O2 85.2(3) 4_565 2_557 ?
O1 Ga O2 89.1(3) 3_557 2_557 ?
O6 Ga O2 89.8(3) 3_556 2_557 ?
O9 Ga O5 108.4(3) 3_556 . ?
O10 Ga O5 47.6(2) 4_565 . ?
O3 Ga O5 130.2(3) 4_565 . ?
O1 Ga O5 129.1(3) 3_557 . ?
O6 Ga O5 47.4(2) 3_556 . ?
O2 Ga O5 72.0(3) 2_557 . ?
O9 Ga O4 134.0(3) 3_556 . ?
O10 Ga O4 87.4(2) 4_565 . ?
O3 Ga O4 129.8(2) 4_565 . ?
O1 Ga O4 90.1(3) 3_557 . ?
O6 Ga O4 45.2(2) 3_556 . ?
O2 Ga O4 44.7(2) 2_557 . ?
O5 Ga O4 43.5(2) . . ?
O9 Ga O5 42.2(3) 3_556 4_565 ?
O10 Ga O5 59.5(2) 4_565 4_565 ?
O3 Ga O5 70.4(3) 4_565 4_565 ?
O1 Ga O5 122.1(2) 3_557 4_565 ?
O6 Ga O5 113.7(3) 3_556 4_565 ?
O2 Ga O5 140.2(2) 2_557 4_565 ?
O5 Ga O5 99.9(2) . 4_565 ?
O4 Ga O5 143.4(2) . 4_565 ?
O9 Ga O2 62.4(3) 3_556 3_557 ?
O10 Ga O2 105.2(2) 4_565 3_557 ?
O3 Ga O2 37.1(2) 4_565 3_557 ?
O1 Ga O2 78.0(3) 3_557 3_557 ?
O6 Ga O2 147.5(2) 3_556 3_557 ?
O2 Ga O2 118.4(3) 2_557 3_557 ?
O5 Ga O2 152.5(2) . 3_557 ?
O4 Ga O2 160.1(2) . 3_557 ?
O5 Ga O2 55.0(2) 4_565 3_557 ?
O9 Ga O4 113.4(3) 3_556 3_557 ?
O10 Ga O4 148.5(2) 4_565 3_557 ?
O3 Ga O4 67.7(3) 4_565 3_557 ?
O1 Ga O4 34.2(2) 3_557 3_557 ?
O6 Ga O4 110.3(3) 3_556 3_557 ?
O2 Ga O4 65.3(3) 2_557 3_557 ?
O5 Ga O4 131.9(2) . 3_557 ?
O4 Ga O4 89.2(2) . 3_557 ?
O5 Ga O4 127.0(2) 4_565 3_557 ?
O2 Ga O4 72.0(2) 3_557 3_557 ?
O9 Ga O2 120.5(3) 3_556 4 ?
O10 Ga O2 142.4(2) 4_565 4 ?
O3 Ga O2 104.5(3) 4_565 4 ?
O1 Ga O2 36.0(2) 3_557 4 ?
O6 Ga O2 72.8(3) 3_556 4 ?
O2 Ga O2 57.2(3) 2_557 4 ?
O5 Ga O2 99.3(2) . 4 ?
O4 Ga O2 56.3(2) . 4 ?
O5 Ga O2 158.1(2) 4_565 4 ?
O2 Ga O2 107.6(2) 3_557 4 ?
O4 Ga O2 38.3(2) 3_557 4 ?
O1 P1 O2 114.8(4) . 2_557 ?
O1 P1 O3 108.9(4) . . ?
O2 P1 O3 113.6(4) 2_557 . ?
O1 P1 O4 104.2(4) . . ?
O2 P1 O4 107.3(4) 2_557 . ?
O3 P1 O4 107.2(4) . . ?
O1 P1 O6 122.9(3) . 3_556 ?
O2 P1 O6 58.3(3) 2_557 3_556 ?
O3 P1 O6 126.1(3) . 3_556 ?
O4 P1 O6 49.0(3) . 3_556 ?
O1 P1 O5 153.8(3) . . ?
O2 P1 O5 80.5(3) 2_557 . ?
O3 P1 O5 81.2(3) . . ?
O4 P1 O5 49.7(3) . . ?
O6 P1 O5 45.6(2) 3_556 . ?
O1 P1 O2 55.7(3) . 4 ?
O2 P1 O2 74.0(3) 2_557 4 ?
O3 P1 O2 164.1(3) . 4 ?
O4 P1 O2 82.4(3) . 4 ?
O6 P1 O2 69.8(2) 3_556 4 ?
O5 P1 O2 114.4(2) . 4 ?
O1 P1 O9 159.4(3) . 2_556 ?
O2 P1 O9 72.0(3) 2_557 2_556 ?
O3 P1 O9 52.5(3) . 2_556 ?
O4 P1 O9 91.2(4) . 2_556 ?
O6 P1 O9 77.5(2) 3_556 2_556 ?
O5 P1 O9 42.6(2) . 2_556 ?
O2 P1 O9 141.7(2) 4 2_556 ?
O1 P1 O6 36.6(3) . 1_556 ?
O2 P1 O6 79.1(3) 2_557 1_556 ?
O3 P1 O6 119.7(3) . 1_556 ?
O4 P1 O6 125.3(3) . 1_556 ?
O6 P1 O6 110.9(2) 3_556 1_556 ?
O5 P1 O6 155.4(2) . 1_556 ?
O2 P1 O6 46.2(2) 4 1_556 ?
O9 P1 O6 139.2(2) 2_556 1_556 ?
O1 P1 O10 153.8(3) . 4_565 ?
O2 P1 O10 40.1(3) 2_557 4_565 ?
O3 P1 O10 92.4(3) . 4_565 ?
O4 P1 O10 82.9(3) . 4_565 ?
O6 P1 O10 44.7(2) 3_556 4_565 ?
O5 P1 O10 41.8(2) . 4_565 ?
O2 P1 O10 101.5(2) 4 4_565 ?
O9 P1 O10 40.2(2) 2_556 4_565 ?
O6 P1 O10 119.2(2) 1_556 4_565 ?
O1 P1 Cs2 83.9(3) . . ?
O2 P1 Cs2 157.2(3) 2_557 . ?
O3 P1 Cs2 68.7(3) . . ?
O4 P1 Cs2 52.9(2) . . ?
O6 P1 Cs2 101.1(2) 3_556 . ?
O5 P1 Cs2 77.5(2) . . ?
O2 P1 Cs2 110.1(2) 4 . ?
O9 P1 Cs2 95.1(2) 2_556 . ?
O6 P1 Cs2 120.5(2) 1_556 . ?
O10 P1 Cs2 119.0(2) 4_565 . ?
O1 P1 Cs2 52.5(3) . 3_657 ?
O2 P1 Cs2 133.7(3) 2_557 3_657 ?
O3 P1 Cs2 56.4(3) . 3_657 ?
O4 P1 Cs2 118.9(3) . 3_657 ?
O6 P1 Cs2 167.49(15) 3_556 3_657 ?
O5 P1 Cs2 132.1(2) . 3_657 ?
O2 P1 Cs2 108.0(2) 4 3_657 ?
O9 P1 Cs2 108.1(2) 2_556 3_657 ?
O6 P1 Cs2 72.4(2) 1_556 3_657 ?
O10 P1 Cs2 145.04(14) 4_565 3_657 ?
Cs2 P1 Cs2 67.64(11) . 3_657 ?
O7 P2 O6 118.4(4) 3_556 3_556 ?
O7 P2 O5 109.2(4) 3_556 . ?
O6 P2 O5 109.6(4) 3_556 . ?
O7 P2 O4 107.5(4) 3_556 . ?
O6 P2 O4 106.7(4) 3_556 . ?
O5 P2 O4 104.6(4) . . ?
O7 P2 O2 159.4(4) 3_556 2_557 ?
O6 P2 O2 65.0(3) 3_556 2_557 ?
O5 P2 O2 86.9(4) . 2_557 ?
O4 P2 O2 54.5(3) . 2_557 ?
O7 P2 O10 147.4(3) 3_556 4_565 ?
O6 P2 O10 58.8(3) 3_556 4_565 ?
O5 P2 O10 53.1(3) . 4_565 ?
O4 P2 O10 103.9(3) . 4_565 ?
O2 P2 O10 53.0(2) 2_557 4_565 ?
O7 P2 Cs2 66.7(4) 3_556 4 ?
O6 P2 Cs2 74.3(3) 3_556 4 ?
O5 P2 Cs2 175.6(3) . 4 ?
O4 P2 Cs2 75.7(3) . 4 ?
O2 P2 Cs2 96.7(2) 2_557 4 ?
O10 P2 Cs2 131.17(15) 4_565 4 ?
O7 P2 O3 129.3(3) 3_556 . ?
O6 P2 O3 108.4(3) 3_556 . ?
O5 P2 O3 69.4(3) . . ?
O4 P2 O3 36.8(3) . . ?
O2 P2 O3 43.5(2) 2_557 . ?
O10 P2 O3 74.3(2) 4_565 . ?
Cs2 P2 O3 111.6(2) 4 . ?
O7 P2 O9 135.4(4) 3_556 2_556 ?
O6 P2 O9 98.8(3) 3_556 2_556 ?
O5 P2 O9 29.4(3) . 2_556 ?
O4 P2 O9 82.2(3) . 2_556 ?
O2 P2 O9 58.0(2) 2_557 2_556 ?
O10 P2 O9 41.6(2) 4_565 2_556 ?
Cs2 P2 O9 153.5(2) 4 2_556 ?
O3 P2 O9 45.4(2) . 2_556 ?
O7 P2 O8 112.7(4) 3_556 . ?
O6 P2 O8 91.9(3) 3_556 . ?
O5 P2 O8 19.7(3) . . ?
O4 P2 O8 119.5(3) . . ?
O2 P2 O8 86.9(2) 2_557 . ?
O10 P2 O8 40.9(2) 4_565 . ?
Cs2 P2 O8 162.47(13) 4 . ?
O3 P2 O8 82.8(2) . . ?
O9 P2 O8 37.7(2) 2_556 . ?
O7 P2 Cs1 76.3(3) 3_556 3_556 ?
O6 P2 Cs1 53.4(3) 3_556 3_556 ?
O5 P2 Cs1 96.6(3) . 3_556 ?
O4 P2 Cs1 155.5(3) . 3_556 ?
O2 P2 Cs1 115.6(2) 2_557 3_556 ?
O10 P2 Cs1 78.95(13) 4_565 3_556 ?
Cs2 P2 Cs1 84.20(10) 4 3_556 ?
O3 P2 Cs1 153.14(14) . 3_556 ?
O9 P2 Cs1 112.66(13) 2_556 3_556 ?
O8 P2 Cs1 78.8(2) . 3_556 ?
O7 P2 O1 130.1(3) 3_556 3_557 ?
O6 P2 O1 26.9(3) 3_556 3_557 ?
O5 P2 O1 116.6(3) . 3_557 ?
O4 P2 O1 79.8(3) . 3_557 ?
O2 P2 O1 44.0(2) 2_557 3_557 ?
O10 P2 O1 64.2(2) 4_565 3_557 ?
Cs2 P2 O1 67.81(13) 4 3_557 ?
O3 P2 O1 86.3(2) . 3_557 ?
O9 P2 O1 94.2(2) 2_556 3_557 ?
O8 P2 O1 104.6(2) . 3_557 ?
Cs1 P2 O1 79.7(2) 3_556 3_557 ?
P3 O8 O5 40.3(3) 4_565 . ?
P3 O8 O9 34.0(3) 4_565 2_556 ?
O5 O8 O9 60.1(3) . 2_556 ?
P3 O8 O10 32.3(2) 4_565 4_565 ?
O5 O8 O10 61.0(3) . 4_565 ?
O9 O8 O10 59.6(3) 2_556 4_565 ?
P3 O8 Cs1 112.3(4) 4_565 2_556 ?
O5 O8 Cs1 126.0(3) . 2_556 ?
O9 O8 Cs1 78.6(3) 2_556 2_556 ?
O10 O8 Cs1 125.9(3) 4_565 2_556 ?
P3 O8 Cs1 118.0(4) 4_565 4_565 ?
O5 O8 Cs1 125.7(3) . 4_565 ?
O9 O8 Cs1 137.7(4) 2_556 4_565 ?
O10 O8 Cs1 85.8(3) 4_565 4_565 ?
Cs1 O8 Cs1 108.2(2) 2_556 4_565 ?
P3 O8 Cs1 102.8(4) 4_565 . ?
O5 O8 Cs1 64.7(3) . . ?
O9 O8 Cs1 102.2(3) 2_556 . ?
O10 O8 Cs1 124.3(3) 4_565 . ?
Cs1 O8 Cs1 95.1(2) 2_556 . ?
Cs1 O8 Cs1 118.1(3) 4_565 . ?
P3 O8 O8 136.5(5) 4_565 3_566 ?
O5 O8 O8 176.5(5) . 3_566 ?
O9 O8 O8 118.1(4) 2_556 3_566 ?
O10 O8 O8 115.6(4) 4_565 3_566 ?
Cs1 O8 O8 55.0(2) 2_556 3_566 ?
Cs1 O8 O8 53.2(2) 4_565 3_566 ?
Cs1 O8 O8 118.8(4) . 3_566 ?
P3 O8 O7 130.3(4) 4_565 . ?
O5 O8 O7 101.0(3) . . ?
O9 O8 O7 161.1(4) 2_556 . ?
O10 O8 O7 112.2(3) 4_565 . ?
Cs1 O8 O7 117.0(3) 2_556 . ?
Cs1 O8 O7 50.9(2) 4_565 . ?
Cs1 O8 O7 67.4(2) . . ?
O8 O8 O7 80.7(3) 3_566 . ?
P3 O8 P2 41.0(2) 4_565 . ?
O5 O8 P2 12.7(2) . . ?
O9 O8 P2 67.4(3) 2_556 . ?
O10 O8 P2 53.9(2) 4_565 . ?
Cs1 O8 P2 138.3(2) 2_556 . ?
Cs1 O8 P2 113.1(2) 4_565 . ?
Cs1 O8 P2 70.4(2) . . ?
O8 O8 P2 165.4(3) 3_566 . ?
O7 O8 P2 93.9(2) . . ?
P3 O8 O10 56.3(3) 4_565 . ?
O5 O8 O10 47.8(2) . . ?
O9 O8 O10 40.2(3) 2_556 . ?
O10 O8 O10 88.6(3) 4_565 . ?
Cs1 O8 O10 78.2(2) 2_556 . ?
Cs1 O8 O10 173.2(3) 4_565 . ?
Cs1 O8 O10 62.3(2) . . ?
O8 O8 O10 133.2(3) 3_566 . ?
O7 O8 O10 128.6(3) . . ?
P2 O8 O10 60.3(2) . . ?
P3 O8 Ga 42.2(3) 4_565 4_665 ?
O5 O8 Ga 57.0(2) . 4_665 ?
O9 O8 Ga 14.2(2) 2_556 4_665 ?
O10 O8 Ga 71.5(3) 4_565 4_665 ?
Cs1 O8 Ga 74.2(2) 2_556 4_665 ?
Cs1 O8 Ga 151.9(3) 4_565 4_665 ?
Cs1 O8 Ga 89.0(2) . 4_665 ?
O8 O8 Ga 122.1(3) 3_566 4_665 ?
O7 O8 Ga 153.9(3) . 4_665 ?
P2 O8 Ga 66.86(15) . 4_665 ?
O10 O8 Ga 26.62(12) . 4_665 ?
O9 P3 O8 111.9(5) 3_656 4_665 ?
O9 P3 O10 112.1(4) 3_656 . ?
O8 P3 O10 116.3(4) 4_665 . ?
O9 P3 O5 104.3(4) 3_656 4_665 ?
O8 P3 O5 103.6(5) 4_665 4_665 ?
O10 P3 O5 107.4(4) . 4_665 ?
O9 P3 O6 123.0(4) 3_656 2_556 ?
O8 P3 O6 122.8(3) 4_665 2_556 ?
O10 P3 O6 56.7(3) . 2_556 ?
O5 P3 O6 50.8(3) 4_665 2_556 ?
O9 P3 O2 76.9(4) 3_656 3_657 ?
O8 P3 O2 170.4(3) 4_665 3_657 ?
O10 P3 O2 55.2(3) . 3_657 ?
O5 P3 O2 76.8(3) 4_665 3_657 ?
O6 P3 O2 50.0(2) 2_556 3_657 ?
O9 P3 O10 47.7(3) 3_656 4_665 ?
O8 P3 O10 102.8(4) 4_665 4_665 ?
O10 P3 O10 140.9(4) . 4_665 ?
O5 P3 O10 60.7(3) 4_665 4_665 ?
O6 P3 O10 102.5(2) 2_556 4_665 ?
O2 P3 O10 85.8(2) 3_657 4_665 ?
O9 P3 O3 46.3(3) 3_656 4_665 ?
O8 P3 O3 147.2(3) 4_665 4_665 ?
O10 P3 O3 96.3(3) . 4_665 ?
O5 P3 O3 68.0(3) 4_665 4_665 ?
O6 P3 O3 77.7(2) 2_556 4_665 ?
O2 P3 O3 42.0(2) 3_657 4_665 ?
O10 P3 O3 44.8(2) 4_665 4_665 ?
O9 P3 O4 85.6(4) 3_656 4_665 ?
O8 P3 O4 140.0(3) 4_665 4_665 ?
O10 P3 O4 86.4(3) . 4_665 ?
O5 P3 O4 36.5(3) 4_665 4_665 ?
O6 P3 O4 42.2(2) 2_556 4_665 ?
O2 P3 O4 41.3(2) 3_657 4_665 ?
O10 P3 O4 62.0(2) 4_665 4_665 ?
O3 P3 O4 39.9(2) 4_665 4_665 ?
O9 P3 Cs2 57.8(3) 3_656 . ?
O8 P3 Cs2 105.7(3) 4_665 . ?
O10 P3 Cs2 65.2(3) . . ?
O5 P3 Cs2 149.9(3) 4_665 . ?
O6 P3 Cs2 115.5(2) 2_556 . ?
O2 P3 Cs2 75.5(2) 3_657 . ?
O10 P3 Cs2 105.4(2) 4_665 . ?
O3 P3 Cs2 83.4(2) 4_665 . ?
O4 P3 Cs2 113.9(2) 4_665 . ?
O9 P3 Cs1 65.8(4) 3_656 3_656 ?
O8 P3 Cs1 46.6(3) 4_665 3_656 ?
O10 P3 Cs1 130.9(3) . 3_656 ?
O5 P3 Cs1 120.9(3) 4_665 3_656 ?
O6 P3 Cs1 167.5(2) 2_556 3_656 ?
O2 P3 Cs1 141.42(15) 3_657 3_656 ?
O10 P3 Cs1 76.75(14) 4_665 3_656 ?
O3 P3 Cs1 108.84(15) 4_665 3_656 ?
O4 P3 Cs1 138.73(13) 4_665 3_656 ?
Cs2 P3 Cs1 76.37(15) . 3_656 ?
O9 P3 Cs1 104.6(3) 3_656 4_665 ?
O8 P3 Cs1 55.0(3) 4_665 4_665 ?
O10 P3 Cs1 141.8(3) . 4_665 ?
O5 P3 Cs1 51.7(3) 4_665 4_665 ?
O6 P3 Cs1 94.7(2) 2_556 4_665 ?
O2 P3 Cs1 127.7(2) 3_657 4_665 ?
O10 P3 Cs1 63.2(2) 4_665 4_665 ?
O3 P3 Cs1 101.8(2) 4_665 4_665 ?
O4 P3 Cs1 86.4(2) 4_665 4_665 ?
Cs2 P3 Cs1 149.76(8) . 4_665 ?
Cs1 P3 Cs1 73.75(13) 3_656 4_665 ?
P1 O1 Ga 143.7(4) . 3_557 ?
P1 O1 O4 39.1(3) . . ?
Ga O1 O4 119.6(4) 3_557 . ?
P1 O1 O3 35.6(2) . . ?
Ga O1 O3 177.6(4) 3_557 . ?
O4 O1 O3 61.3(3) . . ?
P1 O1 O2 32.6(2) . 2_557 ?
Ga O1 O2 117.6(3) 3_557 2_557 ?
O4 O1 O2 60.1(3) . 2_557 ?
O3 O1 O2 60.7(3) . 2_557 ?
P1 O1 O9 171.1(4) . 1_556 ?
Ga O1 O9 45.2(2) 3_557 1_556 ?
O4 O1 O9 143.4(4) . 1_556 ?
O3 O1 O9 135.6(3) . 1_556 ?
O2 O1 O9 152.4(4) 2_557 1_556 ?
P1 O1 O6 123.7(4) . 1_556 ?
Ga O1 O6 47.0(2) 3_557 1_556 ?
O4 O1 O6 140.9(3) . 1_556 ?
O3 O1 O6 130.8(4) . 1_556 ?
O2 O1 O6 91.9(3) 2_557 1_556 ?
O9 O1 O6 60.6(3) 1_556 1_556 ?
P1 O1 O2 97.3(3) . 4 ?
Ga O1 O2 46.4(2) 3_557 4 ?
O4 O1 O2 83.5(3) . 4 ?
O3 O1 O2 132.7(3) . 4 ?
O2 O1 O2 75.0(3) 2_557 4 ?
O9 O1 O2 91.5(3) 1_556 4 ?
O6 O1 O2 61.8(3) 1_556 4 ?
P1 O1 O3 123.0(4) . 2_547 ?
Ga O1 O3 43.4(2) 3_557 2_547 ?
O4 O1 O3 84.9(3) . 2_547 ?
O3 O1 O3 138.7(3) . 2_547 ?
O2 O1 O3 123.6(3) 2_557 2_547 ?
O9 O1 O3 62.6(3) 1_556 2_547 ?
O6 O1 O3 90.2(3) 1_556 2_547 ?
O2 O1 O3 57.1(2) 4 2_547 ?
P1 O1 Cs2 104.7(3) . 3_657 ?
Ga O1 Cs2 111.4(3) 3_557 3_657 ?
O4 O1 Cs2 117.5(3) . 3_657 ?
O3 O1 Cs2 69.2(2) . 3_657 ?
O2 O1 Cs2 122.0(3) 2_557 3_657 ?
O9 O1 Cs2 66.4(2) 1_556 3_657 ?
O6 O1 Cs2 100.1(3) 1_556 3_657 ?
O2 O1 Cs2 157.2(3) 4 3_657 ?
O3 O1 Cs2 113.0(3) 2_547 3_657 ?
P1 O1 P1 85.7(3) . 3_557 ?
Ga O1 P1 59.5(2) 3_557 3_557 ?
O4 O1 P1 83.9(3) . 3_557 ?
O3 O1 P1 119.0(3) . 3_557 ?
O2 O1 P1 58.6(2) 2_557 3_557 ?
O9 O1 P1 102.7(3) 1_556 3_557 ?
O6 O1 P1 57.4(2) 1_556 3_557 ?
O2 O1 P1 19.2(2) 4 3_557 ?
O3 O1 P1 76.2(2) 2_547 3_557 ?
Cs2 O1 P1 156.6(2) 3_657 3_557 ?
P1 O1 O10 143.8(3) . 2_547 ?
Ga O1 O10 1.88(14) 3_557 2_547 ?
O4 O1 O10 121.0(3) . 2_547 ?
O3 O1 O10 175.8(3) . 2_547 ?
O2 O1 O10 116.9(3) 2_557 2_547 ?
O9 O1 O10 45.1(2) 1_556 2_547 ?
O6 O1 O10 45.1(2) 1_556 2_547 ?
O2 O1 O10 46.5(2) 4 2_547 ?
O3 O1 O10 45.3(2) 2_547 2_547 ?
Cs2 O1 O10 111.1(2) 3_657 2_547 ?
P1 O1 O10 59.0(2) 3_557 2_547 ?
P2 O5 P3 131.2(5) . 4_565 ?
P2 O5 O8 147.6(4) . . ?
P3 O5 O8 36.2(3) 4_565 . ?
P2 O5 O9 132.0(5) . 2_556 ?
P3 O5 O9 35.8(2) 4_565 2_556 ?
O8 O5 O9 60.2(3) . 2_556 ?
P2 O5 O7 33.9(2) . 3_556 ?
P3 O5 O7 158.0(4) 4_565 3_556 ?
O8 O5 O7 140.5(4) . 3_556 ?
O9 O5 O7 159.3(4) 2_556 3_556 ?
P2 O5 O6 34.0(2) . 3_556 ?
P3 O5 O6 99.2(4) 4_565 3_556 ?
O8 O5 O6 115.7(4) . 3_556 ?
O9 O5 O6 115.4(4) 2_556 3_556 ?
O7 O5 O6 61.1(3) 3_556 3_556 ?
P2 O5 O10 96.8(4) . 4_565 ?
P3 O5 O10 34.8(2) 4_565 4_565 ?
O8 O5 O10 61.6(3) . 4_565 ?
O9 O5 O10 59.8(3) 2_556 4_565 ?
O7 O5 O10 124.8(4) 3_556 4_565 ?
O6 O5 O10 64.4(3) 3_556 4_565 ?
P2 O5 O4 38.3(3) . . ?
P3 O5 O4 121.2(5) 4_565 . ?
O8 O5 O4 157.3(4) . . ?
O9 O5 O4 100.5(4) 2_556 . ?
O7 O5 O4 59.5(3) 3_556 . ?
O6 O5 O4 59.4(3) 3_556 . ?
O10 O5 O4 99.4(4) 4_565 . ?
P2 O5 O10 116.6(4) . . ?
P3 O5 O10 91.3(3) 4_565 . ?
O8 O5 O10 95.3(3) . . ?
O9 O5 O10 57.9(2) 2_556 . ?
O7 O5 O10 110.1(3) 3_556 . ?
O6 O5 O10 140.0(4) 3_556 . ?
O10 O5 O10 116.8(3) 4_565 . ?
O4 O5 O10 82.1(3) . . ?
P2 O5 Cs1 120.0(4) . . ?
P3 O5 Cs1 104.0(4) 4_565 . ?
O8 O5 Cs1 69.9(3) . . ?
O9 O5 Cs1 105.7(3) 2_556 . ?
O7 O5 Cs1 86.2(3) 3_556 . ?
O6 O5 Cs1 135.0(3) 3_556 . ?
O10 O5 Cs1 130.0(3) 4_565 . ?
O4 O5 Cs1 130.6(3) . . ?
O10 O5 Cs1 77.6(3) . . ?
P2 O5 P1 60.9(3) . . ?
P3 O5 P1 93.7(4) 4_565 . ?
O8 O5 P1 129.3(3) . . ?
O9 O5 P1 73.1(3) 2_556 . ?
O7 O5 P1 87.6(3) 3_556 . ?
O6 O5 P1 66.8(3) 3_556 . ?
O10 O5 P1 79.2(3) 4_565 . ?
O4 O5 P1 28.4(2) . . ?
O10 O5 P1 74.1(3) . . ?
Cs1 O5 P1 146.8(2) . . ?
P2 O5 O2 65.0(3) . 2_557 ?
P3 O5 O2 75.0(3) 4_565 2_557 ?
O8 O5 O2 110.7(3) . 2_557 ?
O9 O5 O2 67.8(3) 2_556 2_557 ?
O7 O5 O2 98.1(3) 3_556 2_557 ?
O6 O5 O2 53.9(3) 3_556 2_557 ?
O10 O5 O2 53.7(3) 4_565 2_557 ?
O4 O5 O2 47.4(3) . 2_557 ?
O10 O5 O2 92.9(3) . 2_557 ?
Cs1 O5 O2 170.4(3) . 2_557 ?
P1 O5 O2 26.13(14) . 2_557 ?
P3 O10 Ga 133.8(4) . 4_665 ?
P3 O10 O9 33.5(3) . 3_656 ?
Ga O10 O9 123.8(4) 4_665 3_656 ?
P3 O10 O5 37.7(2) . 4_665 ?
Ga O10 O5 98.9(3) 4_665 4_665 ?
O9 O10 O5 58.5(3) 3_656 4_665 ?
P3 O10 O8 31.4(3) . 4_665 ?
Ga O10 O8 152.8(4) 4_665 4_665 ?
O9 O10 O8 58.4(3) 3_656 4_665 ?
O5 O10 O8 57.5(3) 4_665 4_665 ?
P3 O10 O9 145.5(4) . 2_556 ?
Ga O10 O9 44.4(2) 4_665 2_556 ?
O9 O10 O9 166.8(4) 3_656 2_556 ?
O5 O10 O9 113.3(3) 4_665 2_556 ?
O8 O10 O9 128.1(4) 4_665 2_556 ?
P3 O10 O6 95.2(3) . 2_556 ?
Ga O10 O6 46.3(2) 4_665 2_556 ?
O9 O10 O6 108.4(3) 3_656 2_556 ?
O5 O10 O6 57.5(3) 4_665 2_556 ?
O8 O10 O6 106.5(3) 4_665 2_556 ?
O9 O10 O6 59.7(2) 2_556 2_556 ?
P3 O10 O3 147.0(4) . . ?
Ga O10 O3 44.6(2) 4_665 . ?
O9 O10 O3 114.3(4) 3_656 . ?
O5 O10 O3 135.0(4) 4_665 . ?
O8 O10 O3 162.5(4) 4_665 . ?
O9 O10 O3 62.9(3) 2_556 . ?
O6 O10 O3 90.8(3) 2_556 . ?
P3 O10 O2 98.0(3) . 3_657 ?
Ga O10 O2 45.6(2) 4_665 3_657 ?
O9 O10 O2 78.4(3) 3_656 3_657 ?
O5 O10 O2 78.5(3) 4_665 3_657 ?
O8 O10 O2 129.2(3) 4_665 3_657 ?
O9 O10 O2 90.0(3) 2_556 3_657 ?
O6 O10 O2 60.9(2) 2_556 3_657 ?
O3 O10 O2 57.3(3) . 3_657 ?
P3 O10 O5 135.0(4) . . ?
Ga O10 O5 87.8(3) 4_665 . ?
O9 O10 O5 142.4(3) 3_656 . ?
O5 O10 O5 143.6(4) 4_665 . ?
O8 O10 O5 103.8(3) 4_665 . ?
O9 O10 O5 50.5(2) 2_556 . ?
O6 O10 O5 108.5(3) 2_556 . ?
O3 O10 O5 72.1(3) . . ?
O2 O10 O5 126.9(3) 3_657 . ?
P3 O10 P2 67.6(3) . 4_665 ?
Ga O10 P2 69.4(2) 4_665 4_665 ?
O9 O10 P2 81.4(2) 3_656 4_665 ?
O5 O10 P2 30.1(2) 4_665 4_665 ?
O8 O10 P2 85.2(3) 4_665 4_665 ?
O9 O10 P2 87.5(2) 2_556 4_665 ?
O6 O10 P2 28.35(15) 2_556 4_665 ?
O3 O10 P2 110.3(3) . 4_665 ?
O2 O10 P2 61.7(2) 3_657 4_665 ?
O5 O10 P2 133.1(3) . 4_665 ?
P3 O10 Cs2 90.5(3) . . ?
Ga O10 Cs2 111.8(3) 4_665 . ?
O9 O10 Cs2 63.5(2) 3_656 . ?
O5 O10 Cs2 122.0(3) 4_665 . ?
O8 O10 Cs2 93.6(3) 4_665 . ?
O9 O10 Cs2 123.2(3) 2_556 . ?
O6 O10 Cs2 150.0(3) 2_556 . ?
O3 O10 Cs2 69.5(2) . . ?
O2 O10 Cs2 89.2(3) 3_657 . ?
O5 O10 Cs2 87.3(2) . . ?
P2 O10 Cs2 138.8(2) 4_665 . ?
P1 O4 P2 125.1(5) . . ?
P1 O4 O1 36.6(3) . . ?
P2 O4 O1 152.6(4) . . ?
P1 O4 O2 35.2(2) . 2_557 ?
P2 O4 O2 93.3(4) . 2_557 ?
O1 O4 O2 61.8(3) . 2_557 ?
P1 O4 O3 35.2(2) . . ?
P2 O4 O3 120.1(4) . . ?
O1 O4 O3 59.5(3) . . ?
O2 O4 O3 60.7(3) 2_557 . ?
P1 O4 O7 159.1(4) . 3_556 ?
P2 O4 O7 34.2(2) . 3_556 ?
O1 O4 O7 161.3(4) . 3_556 ?
O2 O4 O7 126.7(3) 2_557 3_556 ?
O3 O4 O7 138.6(4) . 3_556 ?
P1 O4 O6 102.5(4) . 3_556 ?
P2 O4 O6 34.9(2) . 3_556 ?
O1 O4 O6 118.5(4) . 3_556 ?
O2 O4 O6 67.3(3) 2_557 3_556 ?
O3 O4 O6 119.0(4) . 3_556 ?
O7 O4 O6 61.2(3) 3_556 3_556 ?
P1 O4 O5 101.9(4) . . ?
P2 O4 O5 37.2(3) . . ?
O1 O4 O5 138.5(4) . . ?
O2 O4 O5 83.8(3) 2_557 . ?
O3 O4 O5 84.3(4) . . ?
O7 O4 O5 59.3(3) 3_556 . ?
O6 O4 O5 59.9(3) 3_556 . ?
P1 O4 Cs2 102.6(3) . . ?
P2 O4 Cs2 118.1(4) . . ?
O1 O4 Cs2 89.1(3) . . ?
O2 O4 Cs2 136.6(3) 2_557 . ?
O3 O4 Cs2 77.2(2) . . ?
O7 O4 Cs2 91.4(3) 3_556 . ?
O6 O4 Cs2 152.1(3) 3_556 . ?
O5 O4 Cs2 103.0(3) . . ?
P1 O4 O2 70.5(3) . 4 ?
P2 O4 O2 108.4(3) . 4 ?
O1 O4 O2 51.9(3) . 4 ?
O2 O4 O2 63.0(3) 2_557 4 ?
O3 O4 O2 104.9(3) . 4 ?
O7 O4 O2 114.1(3) 3_556 4 ?
O6 O4 O2 75.8(3) 3_556 4 ?
O5 O4 O2 132.5(3) . 4 ?
Cs2 O4 O2 124.5(3) . 4 ?
P1 O4 Ga 69.1(3) . . ?
P2 O4 Ga 61.7(2) . . ?
O1 O4 Ga 91.3(3) . . ?
O2 O4 Ga 34.0(2) 2_557 . ?
O3 O4 Ga 89.2(3) . . ?
O7 O4 Ga 93.4(3) 3_556 . ?
O6 O4 Ga 33.5(2) 3_556 . ?
O5 O4 Ga 66.8(2) . . ?
Cs2 O4 Ga 164.0(3) . . ?
O2 O4 Ga 66.9(2) 4 . ?
P1 O4 Cs2 125.9(4) . 4 ?
P2 O4 Cs2 77.4(3) . 4 ?
O1 O4 Cs2 99.4(3) . 4 ?
O2 O4 Cs2 109.5(3) 2_557 4 ?
O3 O4 Cs2 158.8(3) . 4 ?
O7 O4 Cs2 62.6(3) 3_556 4 ?
O6 O4 Cs2 67.4(2) 3_556 4 ?
O5 O4 Cs2 114.4(3) . 4 ?
Cs2 O4 Cs2 106.3(2) . 4 ?
O2 O4 Cs2 55.5(2) 4 4 ?
Ga O4 Cs2 89.5(2) . 4 ?
P2 O6 Ga 124.0(4) 3_556 3_556 ?
P2 O6 O4 38.4(3) 3_556 3_556 ?
Ga O6 O4 101.3(3) 3_556 3_556 ?
P2 O6 O5 36.4(2) 3_556 3_556 ?
Ga O6 O5 98.0(3) 3_556 3_556 ?
O4 O6 O5 60.8(3) 3_556 3_556 ?
P2 O6 O7 30.6(2) 3_556 . ?
Ga O6 O7 154.5(4) 3_556 . ?
O4 O6 O7 59.3(3) 3_556 . ?
O5 O6 O7 59.0(3) 3_556 . ?
P2 O6 O1 138.3(4) 3_556 1_554 ?
Ga O6 O1 45.8(2) 3_556 1_554 ?
O4 O6 O1 99.9(3) 3_556 1_554 ?
O5 O6 O1 137.6(4) 3_556 1_554 ?
O7 O6 O1 146.1(4) . 1_554 ?
P2 O6 O9 150.5(4) 3_556 . ?
Ga O6 O9 44.6(2) 3_556 . ?
O4 O6 O9 145.9(4) 3_556 . ?
O5 O6 O9 114.2(4) 3_556 . ?
O7 O6 O9 151.1(4) . . ?
O1 O6 O9 59.6(3) 1_554 . ?
P2 O6 O10 92.8(3) 3_556 2_546 ?
Ga O6 O10 44.7(2) 3_556 2_546 ?
O4 O6 O10 96.2(3) 3_556 2_546 ?
O5 O6 O10 58.1(2) 3_556 2_546 ?
O7 O6 O10 116.5(3) . 2_546 ?
O1 O6 O10 90.5(3) 1_554 2_546 ?
O9 O6 O10 60.1(2) . 2_546 ?
P2 O6 O2 85.7(3) 3_556 4_554 ?
Ga O6 O2 45.5(2) 3_556 4_554 ?
O4 O6 O2 55.9(3) 3_556 4_554 ?
O5 O6 O2 78.7(3) 3_556 4_554 ?
O7 O6 O2 113.8(3) . 4_554 ?
O1 O6 O2 60.2(3) 1_554 4_554 ?
O9 O6 O2 90.1(3) . 4_554 ?
O10 O6 O2 60.7(3) 2_546 4_554 ?
P2 O6 P3 65.5(3) 3_556 2_546 ?
Ga O6 P3 70.3(2) 3_556 2_546 ?
O4 O6 P3 78.5(3) 3_556 2_546 ?
O5 O6 P3 30.0(2) 3_556 2_546 ?
O7 O6 P3 88.6(3) . 2_546 ?
O1 O6 P3 114.9(3) 1_554 2_546 ?
O9 O6 P3 86.0(3) . 2_546 ?
O10 O6 P3 28.10(15) 2_546 2_546 ?
O2 O6 P3 67.3(2) 4_554 2_546 ?
P2 O6 Cs1 104.8(4) 3_556 . ?
Ga O6 Cs1 114.6(3) 3_556 . ?
O4 O6 Cs1 141.0(3) 3_556 . ?
O5 O6 Cs1 98.1(3) 3_556 . ?
O7 O6 Cs1 81.9(3) . . ?
O1 O6 Cs1 115.7(3) 1_554 . ?
O9 O6 Cs1 71.0(3) . . ?
O10 O6 Cs1 98.7(2) 2_546 . ?
O2 O6 Cs1 157.8(3) 4_554 . ?
P3 O6 Cs1 99.0(2) 2_546 . ?
P2 O6 P1 61.5(3) 3_556 3_556 ?
Ga O6 P1 72.9(2) 3_556 3_556 ?
O4 O6 P1 28.5(2) 3_556 3_556 ?
O5 O6 P1 67.6(3) 3_556 3_556 ?
O7 O6 P1 87.1(3) . 3_556 ?
O1 O6 P1 78.9(3) 1_554 3_556 ?
O9 O6 P1 117.5(3) . 3_556 ?
O10 O6 P1 77.4(2) 2_546 3_556 ?
O2 O6 P1 27.4(2) 4_554 3_556 ?
P3 O6 P1 70.7(2) 2_546 3_556 ?
Cs1 O6 P1 165.2(2) . 3_556 ?
P3 O9 Ga 146.5(5) 3_656 3_556 ?
P3 O9 O5 39.9(3) 3_656 2_546 ?
Ga O9 O5 106.7(4) 3_556 2_546 ?
P3 O9 O8 34.1(3) 3_656 2_546 ?
Ga O9 O8 147.1(5) 3_556 2_546 ?
O5 O9 O8 59.7(3) 2_546 2_546 ?
P3 O9 O10 34.4(3) 3_656 3_656 ?
Ga O9 O10 141.9(4) 3_556 3_656 ?
O5 O9 O10 61.7(3) 2_546 3_656 ?
O8 O9 O10 62.1(3) 2_546 3_656 ?
P3 O9 O1 151.8(5) 3_656 1_554 ?
Ga O9 O1 46.0(2) 3_556 1_554 ?
O5 O9 O1 139.5(4) 2_546 1_554 ?
O8 O9 O1 160.1(4) 2_546 1_554 ?
O10 O9 O1 117.6(4) 3_656 1_554 ?
P3 O9 O6 148.1(5) 3_656 . ?
Ga O9 O6 46.5(2) 3_556 . ?
O5 O9 O6 129.0(4) 2_546 . ?
O8 O9 O6 115.7(4) 2_546 . ?
O10 O9 O6 167.6(4) 3_656 . ?
O1 O9 O6 59.8(3) 1_554 . ?
P3 O9 O10 108.3(4) 3_656 2_546 ?
Ga O9 O10 44.7(2) 3_556 2_546 ?
O5 O9 O10 71.6(3) 2_546 2_546 ?
O8 O9 O10 103.7(4) 2_546 2_546 ?
O10 O9 O10 132.0(3) 3_656 2_546 ?
O1 O9 O10 90.6(3) 1_554 2_546 ?
O6 O9 O10 60.1(2) . 2_546 ?
P3 O9 O3 111.4(4) 3_656 2_546 ?
Ga O9 O3 42.1(2) 3_556 2_546 ?
O5 O9 O3 79.3(3) 2_546 2_546 ?
O8 O9 O3 139.0(4) 2_546 2_546 ?
O10 O9 O3 100.5(4) 3_656 2_546 ?
O1 O9 O3 60.5(3) 1_554 2_546 ?
O6 O9 O3 88.7(3) . 2_546 ?
O10 O9 O3 58.7(3) 2_546 2_546 ?
P3 O9 Cs2 98.8(3) 3_656 3_656 ?
Ga O9 Cs2 108.9(3) 3_556 3_656 ?
O5 O9 Cs2 133.3(3) 2_546 3_656 ?
O8 O9 Cs2 100.2(3) 2_546 3_656 ?
O10 O9 Cs2 71.6(2) 3_656 3_656 ?
O1 O9 Cs2 63.1(2) 1_554 3_656 ?
O6 O9 Cs2 97.6(3) . 3_656 ?
O10 O9 Cs2 152.7(3) 2_546 3_656 ?
O3 O9 Cs2 109.0(3) 2_546 3_656 ?
P3 O9 O2 77.3(4) 3_656 1_554 ?
Ga O9 O2 87.5(3) 3_556 1_554 ?
O5 O9 O2 69.1(3) 2_546 1_554 ?
O8 O9 O2 111.3(3) 2_546 1_554 ?
O10 O9 O2 54.5(3) 3_656 1_554 ?
O1 O9 O2 79.0(3) 1_554 1_554 ?
O6 O9 O2 131.9(4) . 1_554 ?
O10 O9 O2 99.8(3) 2_546 1_554 ?
O3 O9 O2 47.3(2) 2_546 1_554 ?
Cs2 O9 O2 83.2(3) 3_656 1_554 ?
P3 O9 P1 88.6(4) 3_656 2_546 ?
Ga O9 P1 67.1(3) 3_556 2_546 ?
O5 O9 P1 64.2(3) 2_546 2_546 ?
O8 O9 P1 120.6(3) 2_546 2_546 ?
O10 O9 P1 75.7(3) 3_656 2_546 ?
O1 O9 P1 76.2(3) 1_554 2_546 ?
O6 O9 P1 113.7(3) . 2_546 ?
O10 O9 P1 74.7(3) 2_546 2_546 ?
O3 O9 P1 25.00(15) 2_546 2_546 ?
Cs2 O9 P1 104.0(3) 3_656 2_546 ?
O2 O9 P1 25.39(13) 1_554 2_546 ?
P1 O3 Ga 144.2(4) . 4_665 ?
P1 O3 O1 35.5(2) . . ?
Ga O3 O1 174.0(4) 4_665 . ?
P1 O3 O4 37.5(3) . . ?
Ga O3 O4 124.7(4) 4_665 . ?
O1 O3 O4 59.2(3) . . ?
P1 O3 O2 33.2(2) . 2_557 ?
Ga O3 O2 115.8(3) 4_665 2_557 ?
O1 O3 O2 61.3(3) . 2_557 ?
O4 O3 O2 59.7(3) . 2_557 ?
P1 O3 O2 167.1(4) . 3_657 ?
Ga O3 O2 48.6(2) 4_665 3_657 ?
O1 O3 O2 131.6(3) . 3_657 ?
O4 O3 O2 145.0(4) . 3_657 ?
O2 O3 O2 153.8(3) 2_557 3_657 ?
P1 O3 O10 126.0(4) . . ?
Ga O3 O10 44.5(2) 4_665 . ?
O1 O3 O10 141.5(4) . . ?
O4 O3 O10 89.9(3) . . ?
O2 O3 O10 124.9(3) 2_557 . ?
O2 O3 O10 62.4(3) 3_657 . ?
P1 O3 O1 125.3(4) . 2_557 ?
Ga O3 O1 43.7(2) 4_665 2_557 ?
O1 O3 O1 130.3(3) . 2_557 ?
O4 O3 O1 144.6(3) . 2_557 ?
O2 O3 O1 93.3(3) 2_557 2_557 ?
O2 O3 O1 60.7(2) 3_657 2_557 ?
O10 O3 O1 88.2(3) . 2_557 ?
P1 O3 O9 102.5(4) . 2_556 ?
Ga O3 O9 41.7(2) 4_665 2_556 ?
O1 O3 O9 137.3(3) . 2_556 ?
O4 O3 O9 92.7(3) . 2_556 ?
O2 O3 O9 77.0(3) 2_557 2_556 ?
O2 O3 O9 90.3(3) 3_657 2_556 ?
O10 O3 O9 58.4(3) . 2_556 ?
O1 O3 O9 56.9(3) 2_557 2_556 ?
P1 O3 Cs2 100.4(3) . 3_657 ?
Ga O3 Cs2 114.7(3) 4_665 3_657 ?
O1 O3 Cs2 64.9(2) . 3_657 ?
O4 O3 Cs2 112.5(3) . 3_657 ?
O2 O3 Cs2 118.8(3) 2_557 3_657 ?
O2 O3 Cs2 66.8(2) 3_657 3_657 ?
O10 O3 Cs2 115.1(3) . 3_657 ?
O1 O3 Cs2 100.2(2) 2_557 3_657 ?
O9 O3 Cs2 154.4(3) 2_556 3_657 ?
P1 O3 O5 72.7(3) . . ?
Ga O3 O5 77.6(3) 4_665 . ?
O1 O3 O5 105.2(3) . . ?
O4 O3 O5 48.6(2) . . ?
O2 O3 O5 67.7(3) 2_557 . ?
O2 O3 O5 118.6(3) 3_657 . ?
O10 O3 O5 58.2(3) . . ?
O1 O3 O5 102.3(3) 2_557 . ?
O9 O3 O5 45.6(2) 2_556 . ?
Cs2 O3 O5 156.2(3) 3_657 . ?
P1 O3 Cs2 87.7(3) . . ?
Ga O3 Cs2 106.3(3) 4_665 . ?
O1 O3 Cs2 79.6(3) . . ?
O4 O3 Cs2 58.8(2) . . ?
O2 O3 Cs2 117.6(3) 2_557 . ?
O2 O3 Cs2 88.5(2) 3_657 . ?
O10 O3 Cs2 64.0(2) . . ?
O1 O3 Cs2 146.3(3) 2_557 . ?
O9 O3 Cs2 114.8(3) 2_556 . ?
Cs2 O3 Cs2 77.3(2) 3_657 . ?
O5 O3 Cs2 79.7(2) . . ?
P2 O7 O5 36.9(3) 3_556 3_556 ?
P2 O7 O4 38.3(3) 3_556 3_556 ?
O5 O7 O4 61.1(3) 3_556 3_556 ?
P2 O7 O6 31.1(2) 3_556 . ?
O5 O7 O6 59.8(3) 3_556 . ?
O4 O7 O6 59.4(3) 3_556 . ?
P2 O7 Cs1 171.1(4) 3_556 4_565 ?
O5 O7 Cs1 136.6(4) 3_556 4_565 ?
O4 O7 Cs1 137.6(3) 3_556 4_565 ?
O6 O7 Cs1 157.7(3) . 4_565 ?
P2 O7 Cs2 88.4(4) 3_556 2_556 ?
O5 O7 Cs2 125.2(3) 3_556 2_556 ?
O4 O7 Cs2 73.7(3) 3_556 2_556 ?
O6 O7 Cs2 71.6(3) . 2_556 ?
Cs1 O7 Cs2 97.6(3) 4_565 2_556 ?
P2 O7 O8 131.9(4) 3_556 . ?
O5 O7 O8 118.5(3) 3_556 . ?
O4 O7 O8 165.6(3) 3_556 . ?
O6 O7 O8 107.1(3) . . ?
Cs1 O7 O8 54.0(2) 4_565 . ?
Cs2 O7 O8 97.9(3) 2_556 . ?
P2 O7 Cs1 81.7(3) 3_556 . ?
O5 O7 Cs1 84.7(3) 3_556 . ?
O4 O7 Cs1 116.2(3) 3_556 . ?
O6 O7 Cs1 56.8(2) . . ?
Cs1 O7 Cs1 104.9(2) 4_565 . ?
Cs2 O7 Cs1 89.3(2) 2_556 . ?
O8 O7 Cs1 51.0(2) . . ?
P2 O7 Cs1 90.3(4) 3_556 3_556 ?
O5 O7 Cs1 53.5(3) 3_556 3_556 ?
O4 O7 Cs1 105.8(3) 3_556 3_556 ?
O6 O7 Cs1 106.8(3) . 3_556 ?
Cs1 O7 Cs1 83.9(2) 4_565 3_556 ?
Cs2 O7 Cs1 178.4(2) 2_556 3_556 ?
O8 O7 Cs1 82.3(2) . 3_556 ?
Cs1 O7 Cs1 89.6(2) . 3_556 ?
P2 O7 Cs2 82.9(3) 3_556 3_556 ?
O5 O7 Cs2 81.7(2) 3_556 3_556 ?
O4 O7 Cs2 49.9(2) 3_556 3_556 ?
O6 O7 Cs2 109.2(3) . 3_556 ?
Cs1 O7 Cs2 90.3(2) 4_565 3_556 ?
Cs2 O7 Cs2 92.4(2) 2_556 3_556 ?
O8 O7 Cs2 143.7(3) . 3_556 ?
Cs1 O7 Cs2 164.4(2) . 3_556 ?
Cs1 O7 Cs2 88.4(2) 3_556 3_556 ?
P2 O7 P1 30.4(2) 3_556 3_556 ?
O5 O7 P1 54.1(2) 3_556 3_556 ?
O4 O7 P1 8.1(2) 3_556 3_556 ?
O6 O7 P1 53.6(2) . 3_556 ?
Cs1 O7 P1 144.9(2) 4_565 3_556 ?
Cs2 O7 P1 77.8(2) 2_556 3_556 ?
O8 O7 P1 160.7(2) . 3_556 ?
Cs1 O7 P1 109.8(2) . 3_556 ?
Cs1 O7 P1 101.5(2) 3_556 3_556 ?
Cs2 O7 P1 55.6(2) 3_556 3_556 ?
P2 O7 P3 33.0(3) 3_556 2_546 ?
O5 O7 P3 8.6(2) 3_556 2_546 ?
O4 O7 P3 62.7(2) 3_556 2_546 ?
O6 O7 P3 52.4(2) . 2_546 ?
Cs1 O7 P3 141.8(3) 4_565 2_546 ?
Cs2 O7 P3 120.6(2) 2_556 2_546 ?
O8 O7 P3 114.5(2) . 2_546 ?
Cs1 O7 P3 76.89(14) . 2_546 ?
Cs1 O7 P3 57.98(14) 3_556 2_546 ?
Cs2 O7 P3 88.93(15) 3_556 2_546 ?
P1 O7 P3 55.12(13) 3_556 2_546 ?
P1 O2 Ga 138.8(4) 2_547 2_547 ?
P1 O2 O4 37.5(3) 2_547 2_547 ?
Ga O2 O4 101.3(3) 2_547 2_547 ?
P1 O2 O3 33.2(2) 2_547 2_547 ?
Ga O2 O3 141.3(4) 2_547 2_547 ?
O4 O2 O3 59.7(3) 2_547 2_547 ?
P1 O2 O1 32.6(2) 2_547 2_547 ?
Ga O2 O1 143.6(4) 2_547 2_547 ?
O4 O2 O1 58.1(3) 2_547 2_547 ?
O3 O2 O1 58.0(3) 2_547 2_547 ?
P1 O2 O3 173.4(4) 2_547 3_657 ?
Ga O2 O3 46.2(2) 2_547 3_657 ?
O4 O2 O3 147.4(4) 2_547 3_657 ?
O3 O2 O3 140.6(3) 2_547 3_657 ?
O1 O2 O3 148.4(4) 2_547 3_657 ?
P1 O2 O1 124.2(4) 2_547 4_655 ?
Ga O2 O1 44.5(2) 2_547 4_655 ?
O4 O2 O1 98.7(3) 2_547 4_655 ?
O3 O2 O1 156.9(4) 2_547 4_655 ?
O1 O2 O1 105.0(3) 2_547 4_655 ?
O3 O2 O1 62.2(2) 3_657 4_655 ?
P1 O2 O10 119.5(4) 2_547 3_657 ?
Ga O2 O10 43.3(2) 2_547 3_657 ?
O4 O2 O10 95.0(3) 2_547 3_657 ?
O3 O2 O10 101.4(3) 2_547 3_657 ?
O1 O2 O10 151.3(3) 2_547 3_657 ?
O3 O2 O10 60.2(3) 3_657 3_657 ?
O1 O2 O10 87.8(3) 4_655 3_657 ?
P1 O2 O6 94.2(4) 2_547 4_656 ?
Ga O2 O6 44.7(2) 2_547 4_656 ?
O4 O2 O6 56.7(3) 2_547 4_656 ?
O3 O2 O6 109.1(3) 2_547 4_656 ?
O1 O2 O6 106.6(3) 2_547 4_656 ?
O3 O2 O6 90.9(3) 3_657 4_656 ?
O1 O2 O6 57.9(3) 4_655 4_656 ?
O10 O2 O6 58.3(3) 3_657 4_656 ?
P1 O2 P2 68.1(3) 2_547 2_547 ?
Ga O2 P2 71.2(2) 2_547 2_547 ?
O4 O2 P2 32.2(2) 2_547 2_547 ?
O3 O2 P2 79.8(3) 2_547 2_547 ?
O1 O2 P2 89.8(3) 2_547 2_547 ?
O3 O2 P2 115.8(3) 3_657 2_547 ?
O1 O2 P2 85.0(3) 4_655 2_547 ?
O10 O2 P2 65.4(2) 3_657 2_547 ?
O6 O2 P2 29.3(2) 4_656 2_547 ?
P1 O2 O2 79.3(3) 2_547 3_647 ?
Ga O2 O2 91.6(3) 2_547 3_647 ?
O4 O2 O2 73.3(3) 2_547 3_647 ?
O3 O2 O2 111.4(4) 2_547 3_647 ?
O1 O2 O2 55.3(2) 2_547 3_647 ?
O3 O2 O2 105.9(3) 3_657 3_647 ?
O1 O2 O2 49.6(2) 4_655 3_647 ?
O10 O2 O2 131.2(4) 3_657 3_647 ?
O6 O2 O2 76.9(3) 4_656 3_647 ?
P2 O2 O2 85.6(3) 2_547 3_647 ?
P1 O2 Cs2 110.7(4) 2_547 . ?
Ga O2 Cs2 110.4(3) 2_547 . ?
O4 O2 Cs2 147.8(3) 2_547 . ?
O3 O2 Cs2 96.4(3) 2_547 . ?
O1 O2 Cs2 91.5(3) 2_547 . ?
O3 O2 Cs2 64.8(2) 3_657 . ?
O1 O2 Cs2 99.7(3) 4_655 . ?
O10 O2 Cs2 111.9(3) 3_657 . ?
O6 O2 Cs2 153.8(3) 4_656 . ?
P2 O2 Cs2 174.5(2) 2_547 . ?
O2 O2 Cs2 99.5(3) 3_647 . ?

loop_
_geom_bond_atom_site_label_1
_geom_bond_atom_site_label_2
_geom_bond_distance
_geom_bond_site_symmetry_2
_geom_bond_publ_flag
Cs1 O7 2.957(8) 4_665 ?
Cs1 O8 3.009(8) 2_546 ?
Cs1 O8 3.081(9) 4_665 ?
Cs1 O5 3.129(11) . ?
Cs1 O8 3.251(9) . ?
Cs1 O6 3.265(10) . ?
Cs1 O9 3.500(10) . ?
Cs1 P3 3.836(5) 3_656 ?
Cs1 O7 3.862(9) . ?
Cs1 O10 3.868(11) . ?
Cs1 P3 3.869(8) 4_565 ?
Cs1 O7 3.884(10) 3_556 ?
Cs2 O4 3.089(6) . ?
Cs2 O1 3.102(7) 3_657 ?
Cs2 O9 3.187(8) 3_656 ?
Cs2 O3 3.203(10) 3_657 ?
Cs2 O7 3.250(9) 2_546 ?
Cs2 O2 3.254(9) . ?
Cs2 O10 3.378(7) . ?
Cs2 O6 3.451(8) 2_546 ?
Cs2 O4 3.513(8) 4_655 ?
Cs2 O3 3.521(8) . ?
Cs2 P2 3.538(4) 4_655 ?
Cs2 P3 3.722(5) . ?
Ga O9 1.903(8) 3_556 ?
Ga O10 1.913(7) 4_565 ?
Ga O3 1.919(7) 4_565 ?
Ga O1 1.929(8) 3_557 ?
Ga O6 1.965(7) 3_556 ?
Ga O2 1.991(7) 2_557 ?
Ga O5 3.423(10) . ?
Ga O4 3.495(7) . ?
Ga O5 3.531(9) 4_565 ?
Ga O2 3.785(7) 3_557 ?
Ga O4 3.800(12) 3_557 ?
Ga O2 3.843(9) 4 ?
P1 O1 1.512(8) . ?
P1 O2 1.513(6) 2_557 ?
P1 O3 1.514(7) . ?
P1 O4 1.599(8) . ?
P1 O6 3.273(9) 3_556 ?
P1 O5 3.292(12) . ?
P1 O2 3.304(8) 4 ?
P1 O9 3.499(10) 2_556 ?
P1 O6 3.743(12) 1_556 ?
P1 O10 3.770(10) 4_565 ?
P1 Cs2 3.781(8) 3_657 ?
P2 O7 1.490(8) 3_556 ?
P2 O6 1.510(6) 3_556 ?
P2 O5 1.602(8) . ?
P2 O4 1.642(8) . ?
P2 O2 3.074(9) 2_557 ?
P2 O10 3.175(7) 4_565 ?
P2 Cs2 3.538(4) 4 ?
P2 O3 3.621(9) . ?
P2 O9 3.743(8) 2_556 ?
P2 O8 3.914(9) . ?
P2 Cs1 3.933(8) 3_556 ?
P2 O1 3.943(10) 3_557 ?
O8 P3 1.497(9) 4_565 ?
O8 O5 2.467(11) . ?
O8 O9 2.479(13) 2_556 ?
O8 O10 2.573(11) 4_565 ?
O8 Cs1 3.009(8) 2_556 ?
O8 Cs1 3.081(9) 4_565 ?
O8 O8 3.57(2) 3_566 ?
O8 O7 3.683(13) . ?
O8 O10 4.091(12) . ?
O8 Ga 4.206(12) 4_665 ?
P3 O9 1.495(8) 3_656 ?
P3 O8 1.497(9) 4_665 ?
P3 O10 1.532(6) . ?
P3 O5 1.641(8) 4_665 ?
P3 O6 3.240(8) 2_556 ?
P3 O2 3.362(11) 3_657 ?
P3 O10 3.491(7) 4_665 ?
P3 O3 3.662(11) 4_665 ?
P3 O4 3.693(9) 4_665 ?
P3 Cs1 3.836(5) 3_656 ?
P3 Cs1 3.869(8) 4_665 ?
O1 Ga 1.929(8) 3_557 ?
O1 O4 2.456(11) . ?
O1 O3 2.463(10) . ?
O1 O2 2.549(10) 2_557 ?
O1 O9 2.682(12) 1_556 ?
O1 O6 2.686(11) 1_556 ?
O1 O2 2.751(9) 4 ?
O1 O3 2.789(10) 2_547 ?
O1 Cs2 3.102(7) 3_657 ?
O1 P1 3.813(7) 3_557 ?
O1 O10 3.840(11) 2_547 ?
O5 P3 1.641(8) 4_565 ?
O5 O9 2.477(10) 2_556 ?
O5 O7 2.521(10) 3_556 ?
O5 O6 2.543(10) 3_556 ?
O5 O10 2.559(9) 4_565 ?
O5 O4 2.567(12) . ?
O5 O10 3.044(9) . ?
O5 O2 3.389(13) 2_557 ?
O10 Ga 1.913(7) 4_665 ?
O10 O9 2.512(9) 3_656 ?
O10 O5 2.559(9) 4_665 ?
O10 O8 2.573(11) 4_665 ?
O10 O9 2.719(9) 2_556 ?
O10 O6 2.719(10) 2_556 ?
O10 O3 2.730(11) . ?
O10 O2 2.788(11) 3_657 ?
O10 P2 3.175(7) 4_665 ?
O4 O2 2.507(10) 2_557 ?
O4 O3 2.507(10) . ?
O4 O7 2.527(11) 3_556 ?
O4 O6 2.530(9) 3_556 ?
O4 O2 3.475(12) 4 ?
O4 Cs2 3.513(8) 4 ?
O6 P2 1.510(6) 3_556 ?
O6 Ga 1.965(7) 3_556 ?
O6 O4 2.530(9) 3_556 ?
O6 O5 2.543(10) 3_556 ?
O6 O7 2.576(10) . ?
O6 O1 2.686(11) 1_554 ?
O6 O9 2.708(9) . ?
O6 O10 2.719(10) 2_546 ?
O6 O2 2.793(11) 4_554 ?
O6 P3 3.240(8) 2_546 ?
O6 P1 3.273(9) 3_556 ?
O9 P3 1.495(8) 3_656 ?
O9 Ga 1.903(8) 3_556 ?
O9 O5 2.477(10) 2_546 ?
O9 O8 2.479(13) 2_546 ?
O9 O10 2.512(9) 3_656 ?
O9 O1 2.682(12) 1_554 ?
O9 O10 2.719(9) 2_546 ?
O9 O3 2.843(11) 2_546 ?
O9 Cs2 3.187(8) 3_656 ?
O9 O2 3.357(12) 1_554 ?
O9 P1 3.499(10) 2_546 ?
O3 Ga 1.919(7) 4_665 ?
O3 O2 2.534(8) 2_557 ?
O3 O2 2.647(9) 3_657 ?
O3 O1 2.789(10) 2_557 ?
O3 O9 2.843(11) 2_556 ?
O3 Cs2 3.203(10) 3_657 ?
O7 P2 1.490(8) 3_556 ?
O7 O5 2.521(10) 3_556 ?
O7 O4 2.527(11) 3_556 ?
O7 Cs1 2.957(8) 4_565 ?
O7 Cs2 3.250(9) 2_556 ?
O7 Cs1 3.884(10) 3_556 ?
O7 Cs2 4.037(10) 3_556 ?
O7 P1 4.061(11) 3_556 ?
O7 P3 4.089(9) 2_546 ?
O2 P1 1.513(6) 2_547 ?
O2 Ga 1.991(7) 2_547 ?
O2 O4 2.507(10) 2_547 ?
O2 O3 2.534(8) 2_547 ?
O2 O1 2.549(10) 2_547 ?
O2 O3 2.647(9) 3_657 ?
O2 O1 2.751(9) 4_655 ?
O2 O10 2.788(11) 3_657 ?
O2 O6 2.793(11) 4_656 ?
O2 P2 3.074(9) 2_547 ?
O2 O2 3.231(14) 3_647 ?
